data_7159274
loop_
_publ_author_name
'Ng, Jia Hui'
'Lim, Felicia Phei Lin'
'Tiekink, Edward R. T.'
'Dolzhenko, Anton V.'

_publ_section_title
;
 3,4-Diaminopyrazolo[3,4-<i>d</i>]pyrimidines: a new three-component
 microwave-assisted synthesis and anti-leukemic properties.
;
_journal_issue 16
_journal_name_full 'Organic &amp; biomolecular chemistry'
_journal_page_first 3432
_journal_page_last 3446
_journal_paper_doi 10.1039/d3ob00350g
_journal_volume 21
_journal_year 2023
_chemical_formula_moiety 'C20 H20 N6'
_chemical_formula_sum 'C20 H20 N6'
_chemical_formula_weight 344.42
_space_group_crystal_system monoclinic
_space_group_IT_number 14
_space_group_name_Hall '-P 2ybc'
_space_group_name_H-M_alt 'P 1 21/c 1'
_atom_sites_solution_hydrogens mixed
_atom_sites_solution_primary direct
_atom_sites_solution_secondary difmap
_audit_creation_method SHELXL-2018/3
_audit_update_record
;
2023-02-13 deposited with the CCDC.	2023-04-04 downloaded from the CCDC.
;
_cell_angle_alpha 90
_cell_angle_beta 114.742(2)
_cell_angle_gamma 90
_cell_formula_units_Z 4
_cell_length_a 19.6065(4)
_cell_length_b 5.41120(10)
_cell_length_c 18.4634(3)
_cell_measurement_reflns_used 10346
_cell_measurement_temperature 100(2)
_cell_measurement_theta_max 76.3630
_cell_measurement_theta_min 4.7540
_cell_volume 1779.05(6)
_computing_cell_refinement
;
CrysAlisPro 1.171.39.31a (Rigaku Oxford Diffraction, 2017)
;
_computing_data_collection
;
CrysAlisPro 1.171.39.31a (Rigaku Oxford Diffraction, 2017)
;
_computing_data_reduction
;
CrysAlisPro 1.171.39.31a (Rigaku Oxford Diffraction, 2017)
;
_computing_molecular_graphics
;
ORTEP-3 for Windows (Farrugia, 2012), DIAMOND (Brandenburg, 2006)
;
_computing_publication_material 'SHELXL-2018/3 (Sheldrick, 2015)'
_computing_structure_refinement 'SHELXL-2018/3 (Sheldrick, 2015)'
_computing_structure_solution 'SHELXS (Sheldrick, 2015)'
_diffrn_ambient_temperature 100(2)
_diffrn_detector_area_resol_mean 5.2558
_diffrn_measured_fraction_theta_full 1.000
_diffrn_measured_fraction_theta_max 1.000
_diffrn_measurement_device_type 'XtaLAB Synergy, Dualflex, AtlasS2'
_diffrn_measurement_method '\w scans'
_diffrn_radiation_type CuK\a
_diffrn_radiation_wavelength 1.54184
_diffrn_reflns_av_R_equivalents 0.0368
_diffrn_reflns_av_unetI/netI 0.0188
_diffrn_reflns_Laue_measured_fraction_full 1.000
_diffrn_reflns_Laue_measured_fraction_max 1.000
_diffrn_reflns_limit_h_max 23
_diffrn_reflns_limit_h_min -23
_diffrn_reflns_limit_k_max 6
_diffrn_reflns_limit_k_min -5
_diffrn_reflns_limit_l_max 21
_diffrn_reflns_limit_l_min -22
_diffrn_reflns_number 22236
_diffrn_reflns_point_group_measured_fraction_full 1.000
_diffrn_reflns_point_group_measured_fraction_max 1.000
_diffrn_reflns_theta_full 67.051
_diffrn_reflns_theta_max 67.051
_diffrn_reflns_theta_min 4.798
_diffrn_source 'micro-focus sealed X-ray tube'
_exptl_absorpt_coefficient_mu 0.641
_exptl_absorpt_correction_T_max 1.000
_exptl_absorpt_correction_T_min 0.625
_exptl_absorpt_correction_type gaussian
_exptl_absorpt_process_details
;
CrysAlisPro 1.171.39.31a (Rigaku Oxford Diffraction, 2017)
;
_exptl_crystal_colour colourless
_exptl_crystal_density_diffrn 1.286
_exptl_crystal_description slab
_exptl_crystal_F_000 728
_exptl_crystal_size_max 0.228
_exptl_crystal_size_mid 0.125
_exptl_crystal_size_min 0.063
_refine_diff_density_max 0.201
_refine_diff_density_min -0.219
_refine_diff_density_rms 0.040
_refine_ls_extinction_method none
_refine_ls_goodness_of_fit_ref 1.038
_refine_ls_hydrogen_treatment mixed
_refine_ls_matrix_type full
_refine_ls_number_parameters 246
_refine_ls_number_reflns 3187
_refine_ls_number_restraints 0
_refine_ls_restrained_S_all 1.038
_refine_ls_R_factor_all 0.0410
_refine_ls_R_factor_gt 0.0367
_refine_ls_shift/su_max 0.000
_refine_ls_shift/su_mean 0.000
_refine_ls_structure_factor_coef Fsqd
_refine_ls_weighting_details 'w=1/[\s^2^(Fo^2^)+(0.0499P)^2^+0.6675P] where P=(Fo^2^+2Fc^2^)/3'
_refine_ls_weighting_scheme calc
_refine_ls_wR_factor_gt 0.0933
_refine_ls_wR_factor_ref 0.0968
_reflns_Friedel_coverage 0.000
_reflns_number_gt 2874
_reflns_number_total 3187
_reflns_threshold_expression 'I > 2\s(I)'
_cod_data_source_file d3ob00350g2.cif
_cod_data_source_block shelx_CCDC3
_cod_depositor_comments 'Adding full bibliography for 7159271--7159274.cif.'
_cod_original_sg_symbol_H-M 'P 21/c'
_cod_database_code 7159274
_shelx_shelxl_version_number 2018/3
_shelx_space_group_comment
;
The symmetry employed for this shelxl refinement is uniquely defined
by the following loop, which should always be used as a source of
symmetry information in preference to the above space-group names.
They are only intended as comments.
;
_shelx_estimated_absorpt_t_min 0.868
_shelx_estimated_absorpt_t_max 0.961

loop_
_space_group_symop_operation_xyz
'x, y, z'
'-x, y+1/2, -z+1/2'
'-x, -y, -z'
'x, -y-1/2, z-1/2'

loop_
_atom_site_label
_atom_site_type_symbol
_atom_site_fract_x
_atom_site_fract_y
_atom_site_fract_z
_atom_site_U_iso_or_equiv
_atom_site_adp_type
_atom_site_occupancy
_atom_site_site_symmetry_order
_atom_site_calc_flag
_atom_site_refinement_flags_posn
_atom_site_refinement_flags_adp
_atom_site_refinement_flags_occupancy
_atom_site_disorder_assembly
_atom_site_disorder_group
N1 N 0.48378(6) 1.3925(2) 0.90029(6) 0.0236(2) Uani 1 1 d . . . . .
H1N H 0.5152(9) 1.511(3) 0.9314(9) 0.028 Uiso 1 1 d . U . . .
N2 N 0.47535(6) 1.3501(2) 0.82358(6) 0.0241(3) Uani 1 1 d . . . . .
N3 N 0.40760(6) 1.0761(2) 0.71944(6) 0.0256(3) Uani 1 1 d . . . . .
H3N H 0.4444(9) 1.019(3) 0.7118(9) 0.031 Uiso 1 1 d . U . . .
N4 N 0.30060(6) 0.7896(2) 0.80004(7) 0.0233(2) Uani 1 1 d . . . . .
H4N H 0.2995(9) 0.826(3) 0.7548(10) 0.028 Uiso 1 1 d . U . . .
N5 N 0.34072(6) 0.9197(2) 0.93167(6) 0.0243(3) Uani 1 1 d . . . . .
N7 N 0.43142(6) 1.2445(2) 0.98894(6) 0.0236(2) Uani 1 1 d . . . . .
C3 C 0.42384(7) 1.1754(2) 0.79423(7) 0.0208(3) Uani 1 1 d . . . . .
C3A C 0.39628(7) 1.1032(2) 0.85191(7) 0.0203(3) Uani 1 1 d . . . . .
C4 C 0.34545(7) 0.9341(2) 0.86131(7) 0.0209(3) Uani 1 1 d . . . . .
C6 C 0.38291(7) 1.0754(2) 0.98962(7) 0.0253(3) Uani 1 1 d . . . . .
H6 H 0.377169 1.062471 1.038079 0.030 Uiso 1 1 calc R U . . .
C7A C 0.43717(7) 1.2500(2) 0.91821(7) 0.0207(3) Uani 1 1 d . . . . .
C31 C 0.33513(7) 1.0479(2) 0.66015(7) 0.0219(3) Uani 1 1 d . . . . .
C32 C 0.27482(7) 1.1858(3) 0.65903(8) 0.0256(3) Uani 1 1 d . . . . .
H32 H 0.282468 1.304487 0.699622 0.031 Uiso 1 1 calc R U . . .
C33 C 0.20333(7) 1.1506(3) 0.59865(8) 0.0267(3) Uani 1 1 d . . . . .
H33 H 0.162724 1.245178 0.599169 0.032 Uiso 1 1 calc R U . . .
C34 C 0.18963(7) 0.9811(3) 0.53768(7) 0.0263(3) Uani 1 1 d . . . . .
C35 C 0.25051(8) 0.8475(3) 0.53894(8) 0.0330(3) Uani 1 1 d . . . . .
H35 H 0.242959 0.731660 0.497613 0.040 Uiso 1 1 calc R U . . .
C36 C 0.32185(8) 0.8785(3) 0.59871(8) 0.0305(3) Uani 1 1 d . . . . .
H36 H 0.362283 0.783370 0.597967 0.037 Uiso 1 1 calc R U . . .
C37 C 0.11117(8) 0.9413(3) 0.47356(8) 0.0331(3) Uani 1 1 d . . . . .
H37A H 0.114607 0.884973 0.424187 0.040 Uiso 1 1 calc R U . . .
H37B H 0.083948 1.100855 0.461833 0.040 Uiso 1 1 calc R U . . .
C38 C 0.06665(9) 0.7533(4) 0.49703(11) 0.0490(5) Uani 1 1 d . . . . .
H38A H 0.091239 0.591608 0.504750 0.074 Uiso 1 1 calc R U . . .
H38B H 0.015643 0.741411 0.454729 0.074 Uiso 1 1 calc R U . . .
H38C H 0.064302 0.805270 0.546784 0.074 Uiso 1 1 calc R U . . .
C41 C 0.24246(7) 0.6288(2) 0.79728(8) 0.0223(3) Uani 1 1 d . . . . .
C42 C 0.24965(7) 0.4734(2) 0.85970(8) 0.0273(3) Uani 1 1 d . . . . .
H42 H 0.293419 0.480158 0.908511 0.033 Uiso 1 1 calc R U . . .
C43 C 0.19267(8) 0.3083(3) 0.85054(9) 0.0302(3) Uani 1 1 d . . . . .
H43 H 0.198149 0.202539 0.893703 0.036 Uiso 1 1 calc R U . . .
C44 C 0.12764(7) 0.2924(2) 0.78014(9) 0.0283(3) Uani 1 1 d . . . . .
C45 C 0.12113(7) 0.4517(3) 0.71875(8) 0.0291(3) Uani 1 1 d . . . . .
H45 H 0.076981 0.446831 0.670271 0.035 Uiso 1 1 calc R U . . .
C46 C 0.17765(7) 0.6180(3) 0.72655(8) 0.0266(3) Uani 1 1 d . . . . .
H46 H 0.172082 0.724561 0.683537 0.032 Uiso 1 1 calc R U . . .
C47 C 0.06723(8) 0.1074(3) 0.77174(10) 0.0380(4) Uani 1 1 d . . . . .
H47A H 0.027374 0.114915 0.717490 0.057 Uiso 1 1 calc R U . . .
H47B H 0.046206 0.146163 0.810115 0.057 Uiso 1 1 calc R U . . .
H47C H 0.088855 -0.059141 0.782161 0.057 Uiso 1 1 calc R U . . .

loop_
_atom_site_aniso_label
_atom_site_aniso_U_11
_atom_site_aniso_U_22
_atom_site_aniso_U_33
_atom_site_aniso_U_23
_atom_site_aniso_U_13
_atom_site_aniso_U_12
N1 0.0266(6) 0.0290(6) 0.0168(5) -0.0060(4) 0.0106(4) -0.0101(5)
N2 0.0255(5) 0.0315(6) 0.0178(5) -0.0051(4) 0.0117(4) -0.0058(5)
N3 0.0217(5) 0.0360(7) 0.0220(5) -0.0097(5) 0.0120(5) -0.0012(5)
N4 0.0270(6) 0.0245(6) 0.0208(5) -0.0043(4) 0.0124(5) -0.0059(4)
N5 0.0303(6) 0.0230(6) 0.0209(5) -0.0010(4) 0.0120(4) -0.0052(4)
N7 0.0295(6) 0.0252(6) 0.0170(5) -0.0008(4) 0.0106(4) -0.0057(4)
C3 0.0193(6) 0.0254(6) 0.0189(6) -0.0027(5) 0.0090(5) -0.0010(5)
C3A 0.0214(6) 0.0207(6) 0.0194(6) -0.0021(5) 0.0091(5) -0.0003(5)
C4 0.0222(6) 0.0186(6) 0.0223(6) -0.0007(5) 0.0097(5) -0.0004(5)
C6 0.0324(7) 0.0256(7) 0.0190(6) 0.0004(5) 0.0119(5) -0.0057(5)
C7A 0.0222(6) 0.0217(6) 0.0184(6) -0.0005(5) 0.0087(5) -0.0019(5)
C31 0.0242(6) 0.0249(6) 0.0189(6) -0.0022(5) 0.0113(5) -0.0029(5)
C32 0.0295(7) 0.0254(7) 0.0220(6) -0.0058(5) 0.0109(5) 0.0006(5)
C33 0.0272(7) 0.0286(7) 0.0246(6) 0.0004(5) 0.0110(5) 0.0041(5)
C34 0.0284(7) 0.0304(7) 0.0197(6) -0.0006(5) 0.0096(5) -0.0029(6)
C35 0.0337(7) 0.0379(8) 0.0271(7) -0.0155(6) 0.0125(6) -0.0035(6)
C36 0.0269(7) 0.0362(8) 0.0310(7) -0.0120(6) 0.0147(6) 0.0008(6)
C37 0.0304(7) 0.0415(9) 0.0235(7) -0.0028(6) 0.0073(6) -0.0024(6)
C38 0.0345(8) 0.0530(11) 0.0435(9) 0.0070(8) 0.0006(7) -0.0126(8)
C41 0.0239(6) 0.0191(6) 0.0269(6) -0.0064(5) 0.0134(5) -0.0024(5)
C42 0.0268(7) 0.0229(7) 0.0311(7) -0.0008(5) 0.0110(6) -0.0019(5)
C43 0.0324(7) 0.0222(7) 0.0390(8) 0.0024(6) 0.0178(6) -0.0014(6)
C44 0.0269(7) 0.0205(7) 0.0427(8) -0.0096(6) 0.0197(6) -0.0025(5)
C45 0.0244(7) 0.0304(7) 0.0312(7) -0.0104(6) 0.0104(6) -0.0040(5)
C46 0.0298(7) 0.0269(7) 0.0249(6) -0.0051(5) 0.0130(6) -0.0027(5)
C47 0.0328(8) 0.0269(8) 0.0586(10) -0.0081(7) 0.0234(7) -0.0067(6)

loop_
_atom_type_symbol
_atom_type_description
_atom_type_scat_dispersion_real
_atom_type_scat_dispersion_imag
_atom_type_scat_source
C C 0.0181 0.0091 'International Tables Vol C Tables 4.2.6.8 and 6.1.1.4'
H H 0.0000 0.0000 'International Tables Vol C Tables 4.2.6.8 and 6.1.1.4'
N N 0.0311 0.0180 'International Tables Vol C Tables 4.2.6.8 and 6.1.1.4'

loop_
_exptl_crystal_face_index_h
_exptl_crystal_face_index_k
_exptl_crystal_face_index_l
_exptl_crystal_face_perp_dist
2 2 -9 0.0793
-12 1 5 0.0345
-8 2 -2 0.0635
2 1 -11 0.0585
-4 -3 0 0.0651
-3 -2 -7 0.0588
12 -1 -4 0.0307
8 2 -10 0.0807
2 2 8 0.0418
11 0 0 0.0186
-12 -1 1 0.0299

loop_
_geom_angle_atom_site_label_1
_geom_angle_atom_site_label_2
_geom_angle_atom_site_label_3
_geom_angle
_geom_angle_site_symmetry_1
_geom_angle_site_symmetry_3
_geom_angle_publ_flag
C7A N1 N2 111.01(10) . . ?
C7A N1 H1N 127.0(10) . . ?
N2 N1 H1N 121.8(10) . . ?
C3 N2 N1 106.46(10) . . ?
C3 N3 C31 123.92(11) . . ?
C3 N3 H3N 116.7(11) . . ?
C31 N3 H3N 119.2(11) . . ?
C4 N4 C41 128.02(11) . . ?
C4 N4 H4N 115.3(11) . . ?
C41 N4 H4N 114.7(11) . . ?
C6 N5 C4 117.79(11) . . ?
C6 N7 C7A 111.93(11) . . ?
N2 C3 N3 120.13(11) . . ?
N2 C3 C3A 110.52(11) . . ?
N3 C3 C3A 129.16(12) . . ?
C7A C3A C4 115.81(11) . . ?
C7A C3A C3 103.84(11) . . ?
C4 C3A C3 140.31(12) . . ?
N5 C4 N4 119.43(11) . . ?
N5 C4 C3A 119.55(11) . . ?
N4 C4 C3A 121.02(11) . . ?
N7 C6 N5 129.24(12) . . ?
N7 C6 H6 115.4 . . ?
N5 C6 H6 115.4 . . ?
N1 C7A N7 126.20(11) . . ?
N1 C7A C3A 108.16(11) . . ?
N7 C7A C3A 125.63(11) . . ?
C32 C31 N3 122.30(11) . . ?
C32 C31 C36 118.16(12) . . ?
N3 C31 C36 119.53(12) . . ?
C31 C32 C33 120.23(12) . . ?
C31 C32 H32 119.9 . . ?
C33 C32 H32 119.9 . . ?
C34 C33 C32 121.90(12) . . ?
C34 C33 H33 119.0 . . ?
C32 C33 H33 119.0 . . ?
C35 C34 C33 117.22(12) . . ?
C35 C34 C37 121.65(12) . . ?
C33 C34 C37 121.12(12) . . ?
C36 C35 C34 121.75(12) . . ?
C36 C35 H35 119.1 . . ?
C34 C35 H35 119.1 . . ?
C35 C36 C31 120.72(12) . . ?
C35 C36 H36 119.6 . . ?
C31 C36 H36 119.6 . . ?
C34 C37 C38 112.96(12) . . ?
C34 C37 H37A 109.0 . . ?
C38 C37 H37A 109.0 . . ?
C34 C37 H37B 109.0 . . ?
C38 C37 H37B 109.0 . . ?
H37A C37 H37B 107.8 . . ?
C37 C38 H38A 109.5 . . ?
C37 C38 H38B 109.5 . . ?
H38A C38 H38B 109.5 . . ?
C37 C38 H38C 109.5 . . ?
H38A C38 H38C 109.5 . . ?
H38B C38 H38C 109.5 . . ?
C42 C41 C46 119.38(12) . . ?
C42 C41 N4 122.83(12) . . ?
C46 C41 N4 117.67(12) . . ?
C43 C42 C41 119.61(13) . . ?
C43 C42 H42 120.2 . . ?
C41 C42 H42 120.2 . . ?
C42 C43 C44 122.09(13) . . ?
C42 C43 H43 119.0 . . ?
C44 C43 H43 119.0 . . ?
C45 C44 C43 117.38(12) . . ?
C45 C44 C47 121.93(13) . . ?
C43 C44 C47 120.69(13) . . ?
C44 C45 C46 121.47(13) . . ?
C44 C45 H45 119.3 . . ?
C46 C45 H45 119.3 . . ?
C45 C46 C41 120.06(13) . . ?
C45 C46 H46 120.0 . . ?
C41 C46 H46 120.0 . . ?
C44 C47 H47A 109.5 . . ?
C44 C47 H47B 109.5 . . ?
H47A C47 H47B 109.5 . . ?
C44 C47 H47C 109.5 . . ?
H47A C47 H47C 109.5 . . ?
H47B C47 H47C 109.5 . . ?

loop_
_geom_bond_atom_site_label_1
_geom_bond_atom_site_label_2
_geom_bond_distance
_geom_bond_site_symmetry_2
_geom_bond_publ_flag
N1 C7A 1.3386(16) . ?
N1 N2 1.3746(15) . ?
N1 H1N 0.909(17) . ?
N2 C3 1.3225(17) . ?
N3 C3 1.3889(16) . ?
N3 C31 1.3922(17) . ?
N3 H3N 0.849(17) . ?
N4 C4 1.3534(17) . ?
N4 C41 1.4180(17) . ?
N4 H4N 0.850(18) . ?
N5 C6 1.3408(17) . ?
N5 C4 1.3428(16) . ?
N7 C6 1.3238(17) . ?
N7 C7A 1.3573(16) . ?
C3 C3A 1.4354(17) . ?
C3A C7A 1.3967(17) . ?
C3A C4 1.4160(18) . ?
C6 H6 0.9500 . ?
C31 C32 1.3911(18) . ?
C31 C36 1.3958(18) . ?
C32 C33 1.3913(19) . ?
C32 H32 0.9500 . ?
C33 C34 1.3881(19) . ?
C33 H33 0.9500 . ?
C34 C35 1.387(2) . ?
C34 C37 1.5132(19) . ?
C35 C36 1.382(2) . ?
C35 H35 0.9500 . ?
C36 H36 0.9500 . ?
C37 C38 1.517(2) . ?
C37 H37A 0.9900 . ?
C37 H37B 0.9900 . ?
C38 H38A 0.9800 . ?
C38 H38B 0.9800 . ?
C38 H38C 0.9800 . ?
C41 C42 1.3853(19) . ?
C41 C46 1.3908(18) . ?
C42 C43 1.3846(19) . ?
C42 H42 0.9500 . ?
C43 C44 1.391(2) . ?
C43 H43 0.9500 . ?
C44 C45 1.387(2) . ?
C44 C47 1.5083(19) . ?
C45 C46 1.3876(19) . ?
C45 H45 0.9500 . ?
C46 H46 0.9500 . ?
C47 H47A 0.9800 . ?
C47 H47B 0.9800 . ?
C47 H47C 0.9800 . ?

loop_
_geom_torsion_atom_site_label_1
_geom_torsion_atom_site_label_2
_geom_torsion_atom_site_label_3
_geom_torsion_atom_site_label_4
_geom_torsion
_geom_torsion_site_symmetry_1
_geom_torsion_site_symmetry_2
_geom_torsion_site_symmetry_3
_geom_torsion_site_symmetry_4
_geom_torsion_publ_flag
C7A N1 N2 C3 -1.24(15) . . . . ?
N1 N2 C3 N3 -174.28(11) . . . . ?
N1 N2 C3 C3A 1.17(14) . . . . ?
C31 N3 C3 N2 -131.27(14) . . . . ?
C31 N3 C3 C3A 54.2(2) . . . . ?
N2 C3 C3A C7A -0.70(14) . . . . ?
N3 C3 C3A C7A 174.22(13) . . . . ?
N2 C3 C3A C4 -178.13(15) . . . . ?
N3 C3 C3A C4 -3.2(3) . . . . ?
C6 N5 C4 N4 -176.31(12) . . . . ?
C6 N5 C4 C3A 2.57(18) . . . . ?
C41 N4 C4 N5 5.1(2) . . . . ?
C41 N4 C4 C3A -173.76(12) . . . . ?
C7A C3A C4 N5 -1.61(18) . . . . ?
C3 C3A C4 N5 175.62(15) . . . . ?
C7A C3A C4 N4 177.25(11) . . . . ?
C3 C3A C4 N4 -5.5(2) . . . . ?
C7A N7 C6 N5 -0.7(2) . . . . ?
C4 N5 C6 N7 -1.4(2) . . . . ?
N2 N1 C7A N7 179.58(12) . . . . ?
N2 N1 C7A C3A 0.81(15) . . . . ?
C6 N7 C7A N1 -176.80(12) . . . . ?
C6 N7 C7A C3A 1.76(19) . . . . ?
C4 C3A C7A N1 178.10(11) . . . . ?
C3 C3A C7A N1 -0.08(14) . . . . ?
C4 C3A C7A N7 -0.68(19) . . . . ?
C3 C3A C7A N7 -178.86(12) . . . . ?
C3 N3 C31 C32 21.8(2) . . . . ?
C3 N3 C31 C36 -159.06(13) . . . . ?
N3 C31 C32 C33 -179.80(12) . . . . ?
C36 C31 C32 C33 1.1(2) . . . . ?
C31 C32 C33 C34 -0.7(2) . . . . ?
C32 C33 C34 C35 -0.3(2) . . . . ?
C32 C33 C34 C37 178.61(13) . . . . ?
C33 C34 C35 C36 0.8(2) . . . . ?
C37 C34 C35 C36 -178.10(14) . . . . ?
C34 C35 C36 C31 -0.3(2) . . . . ?
C32 C31 C36 C35 -0.6(2) . . . . ?
N3 C31 C36 C35 -179.74(13) . . . . ?
C35 C34 C37 C38 92.54(18) . . . . ?
C33 C34 C37 C38 -86.29(18) . . . . ?
C4 N4 C41 C42 -43.1(2) . . . . ?
C4 N4 C41 C46 140.94(13) . . . . ?
C46 C41 C42 C43 0.6(2) . . . . ?
N4 C41 C42 C43 -175.23(12) . . . . ?
C41 C42 C43 C44 0.0(2) . . . . ?
C42 C43 C44 C45 -0.8(2) . . . . ?
C42 C43 C44 C47 178.99(13) . . . . ?
C43 C44 C45 C46 1.0(2) . . . . ?
C47 C44 C45 C46 -178.77(13) . . . . ?
C44 C45 C46 C41 -0.4(2) . . . . ?
C42 C41 C46 C45 -0.41(19) . . . . ?
N4 C41 C46 C45 175.66(12) . . . . ?
